data_8107159
loop_
_publ_author_name
'Bai, Su-Fen'
'Liu, Jia-Xuan'
'Li, Shan-Shan'
'Tian, Chun-Yu'
'La, Xiao-Jin'

_publ_section_title
;
 Crystal structure of
 (E)-4-(6-(4-(2-(pyridin-4-yl)vinyl)phenoxy)pyrimidin-4-yl)morpholine,
 C21H20N4O2
;
_journal_issue 4
_journal_name_full 'Zeitschrift f\"ur Kristallographie - New Crystal Structures'
_journal_page_first 583
_journal_page_last 585
_journal_paper_doi 10.1515/ncrs-2022-0045
_journal_volume 237
_journal_year 2022
_chemical_formula_sum 'C21 H20 N4 O2'
_chemical_formula_weight 360.41
_space_group_crystal_system triclinic
_space_group_IT_number 2
_space_group_name_Hall '-P 1'
_space_group_name_H-M_alt 'P -1'
_atom_sites_solution_hydrogens geom
_cell_angle_alpha 67.140(5)
_cell_angle_beta 83.287(6)
_cell_angle_gamma 86.910(6)
_cell_formula_units_Z 4
_cell_length_a 5.874(3)
_cell_length_b 16.526(7)
_cell_length_c 20.147(8)
_cell_measurement_reflns_used 1165
_cell_measurement_temperature 296(2)
_cell_measurement_theta_max 21.91
_cell_measurement_theta_min 2.21
_cell_volume 1789.7(14)
_computing_structure_refinement 'SHELXL-2016/6 (Sheldrick, 2016)'
_computing_structure_solution 'SHELXT 2014/5 (Sheldrick, 2014)'
_diffrn_ambient_temperature 296(2)
_diffrn_measured_fraction_theta_full 0.983
_diffrn_measured_fraction_theta_max 0.983
_diffrn_measurement_device_type 'Bruker APEX-II CCD'
_diffrn_measurement_method '\f and \w scans'
_diffrn_radiation_type MoK\a
_diffrn_radiation_wavelength 0.71073
_diffrn_reflns_av_R_equivalents 0.0504
_diffrn_reflns_av_unetI/netI 0.1123
_diffrn_reflns_Laue_measured_fraction_full 0.983
_diffrn_reflns_Laue_measured_fraction_max 0.983
_diffrn_reflns_limit_h_max 7
_diffrn_reflns_limit_h_min -6
_diffrn_reflns_limit_k_max 18
_diffrn_reflns_limit_k_min -19
_diffrn_reflns_limit_l_max 24
_diffrn_reflns_limit_l_min -24
_diffrn_reflns_number 9263
_diffrn_reflns_point_group_measured_fraction_full 0.983
_diffrn_reflns_point_group_measured_fraction_max 0.983
_diffrn_reflns_theta_full 25.242
_diffrn_reflns_theta_max 25.248
_diffrn_reflns_theta_min 1.337
_exptl_absorpt_coefficient_mu 0.089
_exptl_crystal_colour colourless
_exptl_crystal_density_diffrn 1.338
_exptl_crystal_description block
_exptl_crystal_F_000 760
_exptl_crystal_size_max 0.180
_exptl_crystal_size_mid 0.160
_exptl_crystal_size_min 0.140
_refine_diff_density_max 0.222
_refine_diff_density_min -0.250
_refine_diff_density_rms 0.049
_refine_ls_extinction_coef .
_refine_ls_extinction_method none
_refine_ls_goodness_of_fit_ref 1.000
_refine_ls_hydrogen_treatment constr
_refine_ls_matrix_type full
_refine_ls_number_parameters 487
_refine_ls_number_reflns 6352
_refine_ls_number_restraints 0
_refine_ls_restrained_S_all 1.000
_refine_ls_R_factor_all 0.1384
_refine_ls_R_factor_gt 0.0614
_refine_ls_shift/su_max 0.000
_refine_ls_shift/su_mean 0.000
_refine_ls_structure_factor_coef Fsqd
_refine_ls_weighting_details 'w=1/[\s^2^(Fo^2^)+(0.0400P)^2^] where P=(Fo^2^+2Fc^2^)/3'
_refine_ls_weighting_scheme calc
_refine_ls_wR_factor_gt 0.1302
_refine_ls_wR_factor_ref 0.1675
_reflns_Friedel_coverage 0.000
_reflns_Friedel_fraction_full .
_reflns_Friedel_fraction_max .
_reflns_number_gt 2989
_reflns_number_total 6352
_reflns_threshold_expression 'I > 2\s(I)'
_cod_data_source_file suppl_j_ncrs-2022-0045_suppl.cif
_cod_data_source_block 4997_0m
_cod_original_cell_volume 1789.6(13)
_cod_database_code 8107159
_shelx_space_group_comment
;
The symmetry employed for this shelxl refinement is uniquely defined
by the following loop, which should always be used as a source of
symmetry information in preference to the above space-group names.
They are only intended as comments.
;
_shelx_estimated_absorpt_t_min 0.984
_shelx_estimated_absorpt_t_max 0.988

loop_
_space_group_symop_operation_xyz
'x, y, z'
'-x, -y, -z'

loop_
_atom_site_label
_atom_site_type_symbol
_atom_site_fract_x
_atom_site_fract_y
_atom_site_fract_z
_atom_site_U_iso_or_equiv
_atom_site_adp_type
_atom_site_occupancy
_atom_site_site_symmetry_order
_atom_site_calc_flag
_atom_site_refinement_flags_posn
_atom_site_refinement_flags_adp
_atom_site_refinement_flags_occupancy
_atom_site_disorder_assembly
_atom_site_disorder_group
O1 O 0.5299(4) 0.62884(16) 0.30751(11) 0.0577(7) Uani 1 1 d . . . . .
O2 O 1.0063(4) 0.64440(17) -0.05117(11) 0.0653(7) Uani 1 1 d . . . . .
O3 O 0.0291(4) 0.85345(16) 0.41130(11) 0.0560(7) Uani 1 1 d . . . . .
O4 O 0.4165(4) 0.79593(18) 0.07116(12) 0.0639(7) Uani 1 1 d . . . . .
N1 N 0.5381(6) 0.6460(2) 0.83867(15) 0.0627(9) Uani 1 1 d . . . . .
N2 N 0.8961(5) 0.56661(18) 0.31338(13) 0.0500(7) Uani 1 1 d . . . . .
N3 N 1.0908(4) 0.55214(18) 0.20679(14) 0.0469(7) Uani 1 1 d . . . . .
N4 N 0.9242(4) 0.59575(18) 0.10022(13) 0.0475(7) Uani 1 1 d . . . . .
N5 N 0.0921(8) 0.9195(2) 0.92154(17) 0.0829(11) Uani 1 1 d . . . . .
N6 N 0.3983(5) 0.90779(18) 0.36990(14) 0.0493(7) Uani 1 1 d . . . . .
N7 N 0.5769(5) 0.90094(19) 0.25852(14) 0.0499(7) Uani 1 1 d . . . . .
N8 N 0.3838(4) 0.85246(17) 0.18781(13) 0.0444(7) Uani 1 1 d . . . . .
C1 C 0.7242(7) 0.6753(2) 0.79246(19) 0.0614(10) Uani 1 1 d . . . . .
H1 H 0.845922 0.693583 0.808712 0.074 Uiso 1 1 calc R U . . .
C2 C 0.7491(6) 0.6803(2) 0.72236(17) 0.0529(9) Uani 1 1 d . . . . .
H2 H 0.883826 0.702357 0.692853 0.063 Uiso 1 1 calc R U . . .
C3 C 0.5771(6) 0.6532(2) 0.69539(16) 0.0429(8) Uani 1 1 d . . . . .
C4 C 0.3817(6) 0.6221(2) 0.74314(17) 0.0526(9) Uani 1 1 d . . . . .
H4 H 0.258953 0.602480 0.728277 0.063 Uiso 1 1 calc R U . . .
C5 C 0.3690(6) 0.6201(2) 0.81203(18) 0.0607(10) Uani 1 1 d . . . . .
H5 H 0.234769 0.599600 0.842341 0.073 Uiso 1 1 calc R U . . .
C6 C 0.6064(6) 0.6565(2) 0.62072(16) 0.0486(9) Uani 1 1 d . . . . .
H6 H 0.740367 0.681911 0.592455 0.058 Uiso 1 1 calc R U . . .
C7 C 0.4625(6) 0.6273(2) 0.58992(16) 0.0478(9) Uani 1 1 d . . . . .
H7 H 0.329677 0.601653 0.618782 0.057 Uiso 1 1 calc R U . . .
C8 C 0.4853(6) 0.6302(2) 0.51631(16) 0.0439(8) Uani 1 1 d . . . . .
C9 C 0.3167(6) 0.5944(2) 0.49335(17) 0.0541(10) Uani 1 1 d . . . . .
H9 H 0.186883 0.570678 0.524956 0.065 Uiso 1 1 calc R U . . .
C10 C 0.3368(6) 0.5931(2) 0.42456(17) 0.0549(10) Uani 1 1 d . . . . .
H10 H 0.222363 0.567991 0.410732 0.066 Uiso 1 1 calc R U . . .
C11 C 0.5238(6) 0.6284(2) 0.37732(16) 0.0466(9) Uani 1 1 d . . . . .
C12 C 0.6907(6) 0.6679(2) 0.39679(17) 0.0547(10) Uani 1 1 d . . . . .
H12 H 0.816655 0.693599 0.364019 0.066 Uiso 1 1 calc R U . . .
C13 C 0.6691(6) 0.6691(2) 0.46550(17) 0.0545(10) Uani 1 1 d . . . . .
H13 H 0.780851 0.696784 0.478084 0.065 Uiso 1 1 calc R U . . .
C14 C 0.7183(6) 0.6018(2) 0.27506(16) 0.0447(8) Uani 1 1 d . . . . .
C15 C 0.7092(5) 0.6116(2) 0.20517(15) 0.0434(8) Uani 1 1 d . . . . .
H15 H 0.579583 0.634376 0.181411 0.052 Uiso 1 1 calc R U . . .
C16 C 0.9034(5) 0.5860(2) 0.17059(16) 0.0405(8) Uani 1 1 d . . . . .
C17 C 1.0709(6) 0.5442(2) 0.27502(17) 0.0493(9) Uani 1 1 d . . . . .
H17 H 1.197056 0.519446 0.300015 0.059 Uiso 1 1 calc R U . . .
C18 C 0.7348(5) 0.6230(2) 0.05496(15) 0.0528(10) Uani 1 1 d . . . . .
H18A H 0.619510 0.653879 0.074943 0.063 Uiso 1 1 calc R U . . .
H18B H 0.664353 0.571627 0.054180 0.063 Uiso 1 1 calc R U . . .
C19 C 0.8224(6) 0.6818(3) -0.02057(17) 0.0600(10) Uani 1 1 d . . . . .
H19A H 0.697878 0.695368 -0.050990 0.072 Uiso 1 1 calc R U . . .
H19B H 0.872330 0.736505 -0.020025 0.072 Uiso 1 1 calc R U . . .
C20 C 1.1932(6) 0.6233(3) -0.00672(17) 0.0635(11) Uani 1 1 d . . . . .
H20A H 1.247410 0.676542 -0.004640 0.076 Uiso 1 1 calc R U . . .
H20B H 1.318893 0.597930 -0.028235 0.076 Uiso 1 1 calc R U . . .
C21 C 1.1200(6) 0.5599(2) 0.06813(17) 0.0545(10) Uani 1 1 d . . . . .
H21A H 1.077780 0.504715 0.066611 0.065 Uiso 1 1 calc R U . . .
H21B H 1.246191 0.548514 0.097682 0.065 Uiso 1 1 calc R U . . .
C22 C -0.0776(8) 0.9434(3) 0.8785(2) 0.0799(13) Uani 1 1 d . . . . .
H22 H -0.204368 0.972142 0.891800 0.096 Uiso 1 1 calc R U . . .
C23 C -0.0767(7) 0.9285(2) 0.81633(18) 0.0634(11) Uani 1 1 d . . . . .
H23 H -0.199303 0.947950 0.788544 0.076 Uiso 1 1 calc R U . . .
C24 C 0.1047(6) 0.8846(2) 0.79436(17) 0.0496(9) Uani 1 1 d . . . . .
C25 C 0.2794(7) 0.8582(2) 0.83933(18) 0.0644(11) Uani 1 1 d . . . . .
H25 H 0.406764 0.828357 0.827838 0.077 Uiso 1 1 calc R U . . .
C26 C 0.2642(8) 0.8760(3) 0.9004(2) 0.0762(12) Uani 1 1 d . . . . .
H26 H 0.383350 0.856288 0.929661 0.091 Uiso 1 1 calc R U . . .
C27 C 0.1235(6) 0.8684(2) 0.72777(17) 0.0562(10) Uani 1 1 d . . . . .
H27 H 0.249662 0.835502 0.719988 0.067 Uiso 1 1 calc R U . . .
C28 C -0.0204(6) 0.8956(2) 0.67702(17) 0.0514(9) Uani 1 1 d . . . . .
H28 H -0.149375 0.926434 0.686060 0.062 Uiso 1 1 calc R U . . .
C29 C -0.0008(6) 0.8830(2) 0.60926(16) 0.0443(8) Uani 1 1 d . . . . .
C30 C -0.1779(6) 0.9112(2) 0.56425(17) 0.0509(9) Uani 1 1 d . . . . .
H30 H -0.308912 0.936674 0.578915 0.061 Uiso 1 1 calc R U . . .
C31 C -0.1624(6) 0.9021(2) 0.49902(17) 0.0516(9) Uani 1 1 d . . . . .
H31 H -0.281980 0.921612 0.469955 0.062 Uiso 1 1 calc R U . . .
C32 C 0.0286(6) 0.8644(2) 0.47657(16) 0.0454(9) Uani 1 1 d . . . . .
C33 C 0.2054(6) 0.8333(2) 0.52050(17) 0.0528(9) Uani 1 1 d . . . . .
H33 H 0.333924 0.806485 0.505977 0.063 Uiso 1 1 calc R U . . .
C34 C 0.1878(6) 0.8427(2) 0.58560(17) 0.0512(9) Uani 1 1 d . . . . .
H34 H 0.305996 0.821501 0.615011 0.061 Uiso 1 1 calc R U . . .
C35 C 0.2167(6) 0.8697(2) 0.36136(16) 0.0428(8) Uani 1 1 d . . . . .
C36 C 0.1984(6) 0.8480(2) 0.30351(16) 0.0467(9) Uani 1 1 d . . . . .
H36 H 0.066137 0.822365 0.299623 0.056 Uiso 1 1 calc R U . . .
C37 C 0.3830(5) 0.8654(2) 0.25067(16) 0.0417(8) Uani 1 1 d . . . . .
C38 C 0.5680(6) 0.9195(2) 0.31673(18) 0.0550(10) Uani 1 1 d . . . . .
H38 H 0.699830 0.944670 0.321572 0.066 Uiso 1 1 calc R U . . .
C39 C 0.2086(6) 0.7952(2) 0.18246(16) 0.0534(9) Uani 1 1 d . . . . .
H39A H 0.060153 0.808887 0.202404 0.064 Uiso 1 1 calc R U . . .
H39B H 0.245130 0.734340 0.210680 0.064 Uiso 1 1 calc R U . . .
C40 C 0.1974(6) 0.8072(3) 0.10508(17) 0.0602(10) Uani 1 1 d . . . . .
H40A H 0.091910 0.764916 0.103507 0.072 Uiso 1 1 calc R U . . .
H40B H 0.138941 0.865535 0.078556 0.072 Uiso 1 1 calc R U . . .
C41 C 0.5633(6) 0.8630(3) 0.06904(17) 0.0621(11) Uani 1 1 d . . . . .
H41A H 0.495182 0.920083 0.043990 0.075 Uiso 1 1 calc R U . . .
H41B H 0.709438 0.859647 0.042244 0.075 Uiso 1 1 calc R U . . .
C42 C 0.6018(6) 0.8537(2) 0.14389(16) 0.0514(9) Uani 1 1 d . . . . .
H42A H 0.686069 0.799735 0.166924 0.062 Uiso 1 1 calc R U . . .
H42B H 0.693383 0.902329 0.141000 0.062 Uiso 1 1 calc R U . . .

loop_
_atom_site_aniso_label
_atom_site_aniso_U_11
_atom_site_aniso_U_22
_atom_site_aniso_U_33
_atom_site_aniso_U_23
_atom_site_aniso_U_13
_atom_site_aniso_U_12
O1 0.0390(15) 0.0947(19) 0.0444(13) -0.0337(13) -0.0056(12) 0.0134(13)
O2 0.0440(16) 0.108(2) 0.0483(14) -0.0344(14) -0.0048(13) -0.0007(14)
O3 0.0377(14) 0.0852(19) 0.0501(13) -0.0309(13) -0.0006(12) -0.0124(13)
O4 0.0512(17) 0.091(2) 0.0606(15) -0.0403(15) -0.0122(13) 0.0084(15)
N1 0.053(2) 0.083(2) 0.0538(18) -0.0278(17) -0.0071(17) -0.0035(18)
N2 0.0447(18) 0.063(2) 0.0432(15) -0.0205(14) -0.0100(15) 0.0035(15)
N3 0.0346(17) 0.0614(19) 0.0476(16) -0.0225(14) -0.0128(14) 0.0036(14)
N4 0.0309(16) 0.074(2) 0.0414(15) -0.0256(14) -0.0088(13) 0.0085(14)
N5 0.119(4) 0.074(3) 0.058(2) -0.0277(19) -0.012(2) 0.002(2)
N6 0.0350(17) 0.064(2) 0.0504(16) -0.0231(15) -0.0056(15) -0.0084(14)
N7 0.0334(17) 0.067(2) 0.0497(17) -0.0212(15) -0.0067(14) -0.0099(14)
N8 0.0279(16) 0.0621(19) 0.0458(15) -0.0234(14) -0.0027(13) -0.0053(13)
C1 0.053(3) 0.075(3) 0.061(2) -0.029(2) -0.014(2) -0.006(2)
C2 0.041(2) 0.062(3) 0.051(2) -0.0170(19) 0.0013(18) -0.0119(18)
C3 0.042(2) 0.042(2) 0.0411(18) -0.0123(16) -0.0067(17) 0.0051(16)
C4 0.043(2) 0.065(3) 0.051(2) -0.0227(19) -0.0064(18) -0.0069(18)
C5 0.047(2) 0.082(3) 0.052(2) -0.027(2) 0.0066(19) -0.009(2)
C6 0.042(2) 0.056(2) 0.0440(19) -0.0161(17) 0.0011(17) -0.0029(17)
C7 0.048(2) 0.049(2) 0.0445(19) -0.0168(17) -0.0039(17) 0.0005(17)
C8 0.045(2) 0.044(2) 0.0396(18) -0.0125(16) -0.0077(17) 0.0022(16)
C9 0.040(2) 0.075(3) 0.048(2) -0.0261(19) -0.0021(18) -0.0009(19)
C10 0.038(2) 0.081(3) 0.051(2) -0.031(2) -0.0069(18) 0.0019(19)
C11 0.044(2) 0.058(2) 0.0380(18) -0.0186(17) -0.0085(17) 0.0061(18)
C12 0.054(2) 0.058(2) 0.047(2) -0.0179(18) 0.0096(19) -0.0135(19)
C13 0.060(3) 0.058(2) 0.050(2) -0.0240(18) -0.0031(19) -0.0134(19)
C14 0.037(2) 0.054(2) 0.0440(19) -0.0194(17) -0.0081(17) -0.0018(17)
C15 0.033(2) 0.060(2) 0.0369(18) -0.0180(16) -0.0072(15) 0.0035(16)
C16 0.035(2) 0.050(2) 0.0380(18) -0.0176(16) -0.0077(16) -0.0030(16)
C17 0.038(2) 0.061(2) 0.052(2) -0.0243(18) -0.0152(18) 0.0077(17)
C18 0.038(2) 0.079(3) 0.0429(19) -0.0255(19) -0.0090(17) 0.0056(18)
C19 0.048(2) 0.084(3) 0.050(2) -0.027(2) -0.0094(19) 0.005(2)
C20 0.037(2) 0.104(3) 0.050(2) -0.032(2) 0.0032(19) -0.005(2)
C21 0.032(2) 0.082(3) 0.056(2) -0.034(2) -0.0044(18) 0.0082(19)
C22 0.102(4) 0.069(3) 0.065(3) -0.026(2) -0.003(3) 0.019(3)
C23 0.079(3) 0.064(3) 0.046(2) -0.0188(19) -0.010(2) 0.008(2)
C24 0.057(2) 0.046(2) 0.0432(19) -0.0144(17) -0.0043(18) -0.0026(18)
C25 0.067(3) 0.075(3) 0.056(2) -0.030(2) -0.014(2) 0.007(2)
C26 0.087(4) 0.086(3) 0.060(3) -0.029(2) -0.025(2) 0.006(3)
C27 0.059(3) 0.058(2) 0.052(2) -0.0219(19) -0.010(2) 0.0083(19)
C28 0.046(2) 0.056(2) 0.051(2) -0.0191(18) -0.0049(18) -0.0008(18)
C29 0.046(2) 0.044(2) 0.0389(18) -0.0117(16) -0.0017(17) -0.0030(17)
C30 0.038(2) 0.061(2) 0.053(2) -0.0222(18) -0.0023(18) 0.0017(17)
C31 0.034(2) 0.066(3) 0.052(2) -0.0192(19) -0.0059(18) -0.0011(18)
C32 0.037(2) 0.060(2) 0.0422(19) -0.0232(17) -0.0001(17) -0.0069(17)
C33 0.047(2) 0.055(2) 0.054(2) -0.0190(18) -0.0055(19) 0.0100(18)
C34 0.047(2) 0.059(2) 0.0430(19) -0.0142(18) -0.0098(17) 0.0093(18)
C35 0.034(2) 0.049(2) 0.0413(18) -0.0127(16) -0.0021(16) -0.0020(16)
C36 0.033(2) 0.063(2) 0.0455(19) -0.0229(18) -0.0010(17) -0.0096(17)
C37 0.032(2) 0.045(2) 0.0432(19) -0.0120(16) -0.0062(16) 0.0017(15)
C38 0.035(2) 0.070(3) 0.060(2) -0.023(2) -0.0072(19) -0.0119(18)
C39 0.037(2) 0.075(3) 0.052(2) -0.0263(19) -0.0067(17) -0.0080(18)
C40 0.042(2) 0.087(3) 0.063(2) -0.040(2) -0.013(2) 0.006(2)
C41 0.052(3) 0.075(3) 0.056(2) -0.023(2) -0.002(2) 0.000(2)
C42 0.039(2) 0.067(2) 0.050(2) -0.0248(18) -0.0008(17) -0.0019(18)

loop_
_atom_type_symbol
_atom_type_description
_atom_type_scat_dispersion_real
_atom_type_scat_dispersion_imag
_atom_type_scat_source
C C 0.0033 0.0016 'International Tables Vol C Tables 4.2.6.8 and 6.1.1.4'
H H 0.0000 0.0000 'International Tables Vol C Tables 4.2.6.8 and 6.1.1.4'
N N 0.0061 0.0033 'International Tables Vol C Tables 4.2.6.8 and 6.1.1.4'
O O 0.0106 0.0060 'International Tables Vol C Tables 4.2.6.8 and 6.1.1.4'

loop_
_geom_angle_atom_site_label_1
_geom_angle_atom_site_label_2
_geom_angle_atom_site_label_3
_geom_angle
_geom_angle_site_symmetry_1
_geom_angle_site_symmetry_3
C14 O1 C11 122.1(3) . .
C19 O2 C20 110.0(2) . .
C35 O3 C32 122.8(2) . .
C40 O4 C41 108.2(3) . .
C1 N1 C5 114.9(3) . .
C17 N2 C14 113.0(3) . .
C17 N3 C16 115.4(3) . .
C16 N4 C18 123.4(3) . .
C16 N4 C21 122.1(3) . .
C18 N4 C21 112.9(2) . .
C26 N5 C22 114.5(4) . .
C35 N6 C38 112.6(3) . .
C38 N7 C37 115.3(3) . .
C37 N8 C42 119.4(3) . .
C37 N8 C39 118.9(3) . .
C42 N8 C39 114.4(3) . .
N1 C1 C2 124.5(3) . .
N1 C1 H1 117.8 . .
C2 C1 H1 117.8 . .
C1 C2 C3 120.6(3) . .
C1 C2 H2 119.7 . .
C3 C2 H2 119.7 . .
C2 C3 C4 115.6(3) . .
C2 C3 C6 120.6(3) . .
C4 C3 C6 123.8(3) . .
C5 C4 C3 120.2(3) . .
C5 C4 H4 119.9 . .
C3 C4 H4 119.9 . .
N1 C5 C4 124.2(3) . .
N1 C5 H5 117.9 . .
C4 C5 H5 117.9 . .
C7 C6 C3 126.7(3) . .
C7 C6 H6 116.6 . .
C3 C6 H6 116.6 . .
C6 C7 C8 128.1(3) . .
C6 C7 H7 115.9 . .
C8 C7 H7 115.9 . .
C9 C8 C13 116.6(3) . .
C9 C8 C7 120.1(3) . .
C13 C8 C7 123.2(3) . .
C10 C9 C8 121.7(3) . .
C10 C9 H9 119.2 . .
C8 C9 H9 119.2 . .
C11 C10 C9 120.0(3) . .
C11 C10 H10 120.0 . .
C9 C10 H10 120.0 . .
C10 C11 C12 120.2(3) . .
C10 C11 O1 117.5(3) . .
C12 C11 O1 122.1(3) . .
C11 C12 C13 119.4(3) . .
C11 C12 H12 120.3 . .
C13 C12 H12 120.3 . .
C12 C13 C8 121.9(3) . .
C12 C13 H13 119.0 . .
C8 C13 H13 119.0 . .
N2 C14 C15 124.6(3) . .
N2 C14 O1 119.0(3) . .
C15 C14 O1 116.4(3) . .
C14 C15 C16 117.1(3) . .
C14 C15 H15 121.4 . .
C16 C15 H15 121.4 . .
N4 C16 N3 115.7(3) . .
N4 C16 C15 123.9(3) . .
N3 C16 C15 120.3(3) . .
N3 C17 N2 129.5(3) . .
N3 C17 H17 115.3 . .
N2 C17 H17 115.3 . .
N4 C18 C19 109.7(3) . .
N4 C18 H18A 109.7 . .
C19 C18 H18A 109.7 . .
N4 C18 H18B 109.7 . .
C19 C18 H18B 109.7 . .
H18A C18 H18B 108.2 . .
O2 C19 C18 113.2(3) . .
O2 C19 H19A 108.9 . .
C18 C19 H19A 108.9 . .
O2 C19 H19B 108.9 . .
C18 C19 H19B 108.9 . .
H19A C19 H19B 107.7 . .
O2 C20 C21 111.0(3) . .
O2 C20 H20A 109.4 . .
C21 C20 H20A 109.4 . .
O2 C20 H20B 109.4 . .
C21 C20 H20B 109.4 . .
H20A C20 H20B 108.0 . .
N4 C21 C20 110.1(3) . .
N4 C21 H21A 109.6 . .
C20 C21 H21A 109.6 . .
N4 C21 H21B 109.6 . .
C20 C21 H21B 109.6 . .
H21A C21 H21B 108.2 . .
N5 C22 C23 124.3(4) . .
N5 C22 H22 117.8 . .
C23 C22 H22 117.8 . .
C22 C23 C24 120.7(4) . .
C22 C23 H23 119.7 . .
C24 C23 H23 119.7 . .
C23 C24 C25 115.4(3) . .
C23 C24 C27 124.3(3) . .
C25 C24 C27 120.2(3) . .
C26 C25 C24 120.0(4) . .
C26 C25 H25 120.0 . .
C24 C25 H25 120.0 . .
N5 C26 C25 125.1(4) . .
N5 C26 H26 117.4 . .
C25 C26 H26 117.4 . .
C28 C27 C24 126.9(3) . .
C28 C27 H27 116.5 . .
C24 C27 H27 116.5 . .
C27 C28 C29 127.9(3) . .
C27 C28 H28 116.1 . .
C29 C28 H28 116.1 . .
C34 C29 C30 116.7(3) . .
C34 C29 C28 123.3(3) . .
C30 C29 C28 120.0(3) . .
C31 C30 C29 121.4(3) . .
C31 C30 H30 119.3 . .
C29 C30 H30 119.3 . .
C32 C31 C30 120.2(3) . .
C32 C31 H31 119.9 . .
C30 C31 H31 119.9 . .
C31 C32 C33 120.2(3) . .
C31 C32 O3 117.3(3) . .
C33 C32 O3 122.4(3) . .
C34 C33 C32 119.1(3) . .
C34 C33 H33 120.5 . .
C32 C33 H33 120.5 . .
C33 C34 C29 122.4(3) . .
C33 C34 H34 118.8 . .
C29 C34 H34 118.8 . .
N6 C35 C36 124.4(3) . .
N6 C35 O3 119.5(3) . .
C36 C35 O3 116.1(3) . .
C35 C36 C37 117.9(3) . .
C35 C36 H36 121.0 . .
C37 C36 H36 121.0 . .
N7 C37 N8 115.7(3) . .
N7 C37 C36 119.9(3) . .
N8 C37 C36 124.4(3) . .
N7 C38 N6 129.8(3) . .
N7 C38 H38 115.1 . .
N6 C38 H38 115.1 . .
N8 C39 C40 111.0(3) . .
N8 C39 H39A 109.4 . .
C40 C39 H39A 109.4 . .
N8 C39 H39B 109.4 . .
C40 C39 H39B 109.4 . .
H39A C39 H39B 108.0 . .
O4 C40 C39 111.7(3) . .
O4 C40 H40A 109.3 . .
C39 C40 H40A 109.3 . .
O4 C40 H40B 109.3 . .
C39 C40 H40B 109.3 . .
H40A C40 H40B 107.9 . .
O4 C41 C42 111.1(3) . .
O4 C41 H41A 109.4 . .
C42 C41 H41A 109.4 . .
O4 C41 H41B 109.4 . .
C42 C41 H41B 109.4 . .
H41A C41 H41B 108.0 . .
N8 C42 C41 111.1(3) . .
N8 C42 H42A 109.4 . .
C41 C42 H42A 109.4 . .
N8 C42 H42B 109.4 . .
C41 C42 H42B 109.4 . .
H42A C42 H42B 108.0 . .

loop_
_geom_bond_atom_site_label_1
_geom_bond_atom_site_label_2
_geom_bond_distance
_geom_bond_site_symmetry_2
O1 C14 1.362(4) .
O1 C11 1.400(3) .
O2 C19 1.413(4) .
O2 C20 1.440(4) .
O3 C35 1.364(4) .
O3 C32 1.395(3) .
O4 C40 1.423(4) .
O4 C41 1.426(4) .
N1 C1 1.328(4) .
N1 C5 1.344(4) .
N2 C17 1.335(4) .
N2 C14 1.341(4) .
N3 C17 1.321(4) .
N3 C16 1.364(4) .
N4 C16 1.354(4) .
N4 C18 1.461(4) .
N4 C21 1.464(4) .
N5 C26 1.333(5) .
N5 C22 1.340(5) .
N6 C35 1.329(4) .
N6 C38 1.337(4) .
N7 C38 1.318(4) .
N7 C37 1.362(4) .
N8 C37 1.363(4) .
N8 C42 1.465(4) .
N8 C39 1.476(4) .
C1 C2 1.373(4) .
C1 H1 0.9300 .
C2 C3 1.373(4) .
C2 H2 0.9300 .
C3 C4 1.389(4) .
C3 C6 1.474(4) .
C4 C5 1.369(4) .
C4 H4 0.9300 .
C5 H5 0.9300 .
C6 C7 1.316(4) .
C6 H6 0.9300 .
C7 C8 1.456(4) .
C7 H7 0.9300 .
C8 C9 1.389(4) .
C8 C13 1.390(4) .
C9 C10 1.386(4) .
C9 H9 0.9300 .
C10 C11 1.358(4) .
C10 H10 0.9300 .
C11 C12 1.379(4) .
C12 C13 1.383(4) .
C12 H12 0.9300 .
C13 H13 0.9300 .
C14 C15 1.361(4) .
C15 C16 1.399(4) .
C15 H15 0.9300 .
C17 H17 0.9300 .
C18 C19 1.499(4) .
C18 H18A 0.9700 .
C18 H18B 0.9700 .
C19 H19A 0.9700 .
C19 H19B 0.9700 .
C20 C21 1.492(4) .
C20 H20A 0.9700 .
C20 H20B 0.9700 .
C21 H21A 0.9700 .
C21 H21B 0.9700 .
C22 C23 1.368(5) .
C22 H22 0.9300 .
C23 C24 1.383(5) .
C23 H23 0.9300 .
C24 C25 1.388(5) .
C24 C27 1.458(4) .
C25 C26 1.365(5) .
C25 H25 0.9300 .
C26 H26 0.9300 .
C27 C28 1.329(4) .
C27 H27 0.9300 .
C28 C29 1.450(4) .
C28 H28 0.9300 .
C29 C34 1.392(4) .
C29 C30 1.401(4) .
C30 C31 1.372(4) .
C30 H30 0.9300 .
C31 C32 1.370(4) .
C31 H31 0.9300 .
C32 C33 1.389(4) .
C33 C34 1.371(4) .
C33 H33 0.9300 .
C34 H34 0.9300 .
C35 C36 1.362(4) .
C36 C37 1.385(4) .
C36 H36 0.9300 .
C38 H38 0.9300 .
C39 C40 1.502(4) .
C39 H39A 0.9700 .
C39 H39B 0.9700 .
C40 H40A 0.9700 .
C40 H40B 0.9700 .
C41 C42 1.498(4) .
C41 H41A 0.9700 .
C41 H41B 0.9700 .
C42 H42A 0.9700 .
C42 H42B 0.9700 .

loop_
_geom_torsion_atom_site_label_1
_geom_torsion_atom_site_label_2
_geom_torsion_atom_site_label_3
_geom_torsion_atom_site_label_4
_geom_torsion
_geom_torsion_site_symmetry_1
_geom_torsion_site_symmetry_2
_geom_torsion_site_symmetry_3
_geom_torsion_site_symmetry_4
C5 N1 C1 C2 0.4(6) . . . .
N1 C1 C2 C3 -0.9(6) . . . .
C1 C2 C3 C4 0.6(5) . . . .
C1 C2 C3 C6 -178.4(3) . . . .
C2 C3 C4 C5 0.2(5) . . . .
C6 C3 C4 C5 179.2(3) . . . .
C1 N1 C5 C4 0.5(6) . . . .
C3 C4 C5 N1 -0.8(6) . . . .
C2 C3 C6 C7 175.2(3) . . . .
C4 C3 C6 C7 -3.8(6) . . . .
C3 C6 C7 C8 179.5(3) . . . .
C6 C7 C8 C9 178.8(4) . . . .
C6 C7 C8 C13 -2.4(6) . . . .
C13 C8 C9 C10 3.5(5) . . . .
C7 C8 C9 C10 -177.6(3) . . . .
C8 C9 C10 C11 -0.8(6) . . . .
C9 C10 C11 C12 -1.9(5) . . . .
C9 C10 C11 O1 -177.1(3) . . . .
C14 O1 C11 C10 -132.6(3) . . . .
C14 O1 C11 C12 52.4(5) . . . .
C10 C11 C12 C13 1.8(5) . . . .
O1 C11 C12 C13 176.7(3) . . . .
C11 C12 C13 C8 1.1(5) . . . .
C9 C8 C13 C12 -3.7(5) . . . .
C7 C8 C13 C12 177.5(3) . . . .
C17 N2 C14 C15 2.2(5) . . . .
C17 N2 C14 O1 -178.9(3) . . . .
C11 O1 C14 N2 5.8(5) . . . .
C11 O1 C14 C15 -175.2(3) . . . .
N2 C14 C15 C16 -2.5(5) . . . .
O1 C14 C15 C16 178.6(3) . . . .
C18 N4 C16 N3 174.0(3) . . . .
C21 N4 C16 N3 9.2(4) . . . .
C18 N4 C16 C15 -8.8(5) . . . .
C21 N4 C16 C15 -173.5(3) . . . .
C17 N3 C16 N4 178.8(3) . . . .
C17 N3 C16 C15 1.5(4) . . . .
C14 C15 C16 N4 -176.6(3) . . . .
C14 C15 C16 N3 0.5(5) . . . .
C16 N3 C17 N2 -1.9(5) . . . .
C14 N2 C17 N3 0.2(5) . . . .
C16 N4 C18 C19 142.9(3) . . . .
C21 N4 C18 C19 -51.1(4) . . . .
C20 O2 C19 C18 -58.4(4) . . . .
N4 C18 C19 O2 53.9(4) . . . .
C19 O2 C20 C21 59.4(4) . . . .
C16 N4 C21 C20 -140.3(3) . . . .
C18 N4 C21 C20 53.5(4) . . . .
O2 C20 C21 N4 -56.8(4) . . . .
C26 N5 C22 C23 -2.2(6) . . . .
N5 C22 C23 C24 1.2(6) . . . .
C22 C23 C24 C25 0.0(5) . . . .
C22 C23 C24 C27 -177.9(3) . . . .
C23 C24 C25 C26 0.0(5) . . . .
C27 C24 C25 C26 177.9(4) . . . .
C22 N5 C26 C25 2.2(7) . . . .
C24 C25 C26 N5 -1.2(7) . . . .
C23 C24 C27 C28 3.3(6) . . . .
C25 C24 C27 C28 -174.5(3) . . . .
C24 C27 C28 C29 177.5(3) . . . .
C27 C28 C29 C34 -3.8(6) . . . .
C27 C28 C29 C30 175.6(3) . . . .
C34 C29 C30 C31 -2.0(5) . . . .
C28 C29 C30 C31 178.5(3) . . . .
C29 C30 C31 C32 0.3(5) . . . .
C30 C31 C32 C33 1.5(5) . . . .
C30 C31 C32 O3 177.1(3) . . . .
C35 O3 C32 C31 138.5(3) . . . .
C35 O3 C32 C33 -46.0(5) . . . .
C31 C32 C33 C34 -1.4(5) . . . .
O3 C32 C33 C34 -176.8(3) . . . .
C32 C33 C34 C29 -0.4(5) . . . .
C30 C29 C34 C33 2.1(5) . . . .
C28 C29 C34 C33 -178.4(3) . . . .
C38 N6 C35 C36 -2.7(5) . . . .
C38 N6 C35 O3 -179.9(3) . . . .
C32 O3 C35 N6 -8.7(5) . . . .
C32 O3 C35 C36 173.9(3) . . . .
N6 C35 C36 C37 1.2(5) . . . .
O3 C35 C36 C37 178.5(3) . . . .
C38 N7 C37 N8 174.9(3) . . . .
C38 N7 C37 C36 -2.6(5) . . . .
C42 N8 C37 N7 16.5(4) . . . .
C39 N8 C37 N7 165.1(3) . . . .
C42 N8 C37 C36 -166.1(3) . . . .
C39 N8 C37 C36 -17.5(5) . . . .
C35 C36 C37 N7 1.6(5) . . . .
C35 C36 C37 N8 -175.7(3) . . . .
C37 N7 C38 N6 0.9(5) . . . .
C35 N6 C38 N7 1.7(5) . . . .
C37 N8 C39 C40 165.3(3) . . . .
C42 N8 C39 C40 -44.6(4) . . . .
C41 O4 C40 C39 -63.5(4) . . . .
N8 C39 C40 O4 53.5(4) . . . .
C40 O4 C41 C42 64.1(4) . . . .
C37 N8 C42 C41 -164.5(3) . . . .
C39 N8 C42 C41 45.6(4) . . . .
O4 C41 C42 N8 -55.2(4) . . . .
